data_4100200
_journal_name_full 'Journal of the American Chemical Society'
_journal_paper_doi 10.1021/ja052935r
_journal_year 2005
_chemical_formula_sum 'C40 H52 Br2 N4 Ni'
_chemical_formula_weight 807.39
_space_group_IT_number 5
_symmetry_cell_setting monoclinic
_symmetry_space_group_name_Hall 'C 2y'
_symmetry_space_group_name_H-M 'C 1 2 1'
_cell_angle_alpha 90.00
_cell_angle_beta 133.8820(10)
_cell_angle_gamma 90.00
_cell_formula_units_Z 4
_cell_length_a 31.635(3)
_cell_length_b 7.6556(7)
_cell_length_c 22.102(2)
_cell_measurement_temperature 213(2)
_cell_volume 3858.1(6)
_diffrn_ambient_temperature 213(2)
_exptl_crystal_density_diffrn 1.390
_cod_depositor_comments
;
The following automatic conversions were performed:
'_symmetry_cell_setting' value 'Monoclinic' changed to 'monoclinic'
according to '/home/saulius/struct/CIF-dictionaries/cif_core.dic'
dictionary named 'cif_core.dic' version 2.4.1 from 2010-06-29.

Automatic conversion script
Id: cif_fix_enum 1527 2010-12-29 10:47:43Z saulius 
;
_cod_original_sg_symbol_H-M 'C 2'
_cod_database_code 4100200

loop_
_symmetry_equiv_pos_as_xyz
'x, y, z'
'-x, y, -z'
'x+1/2, y+1/2, z'
'-x+1/2, y+1/2, -z'

loop_
_atom_site_label
_atom_site_type_symbol
_atom_site_fract_x
_atom_site_fract_y
_atom_site_fract_z
_atom_site_U_iso_or_equiv
_atom_site_adp_type
_atom_site_occupancy
_atom_site_symmetry_multiplicity
_atom_site_calc_flag
_atom_site_refinement_flags
_atom_site_disorder_assembly
_atom_site_disorder_group
Br1 Br 0.215286(15) 0.96328(4) 0.27134(2) 0.03644(10) Uani 1 1 d . . .
Br2 Br 0.287279(16) 1.50990(4) 0.22859(2) 0.03860(11) Uani 1 1 d . . .
Ni1 Ni 0.25096(2) 1.23385(8) 0.24961(3) 0.02648(8) Uani 1 1 d . . .
N2 N 0.23481(11) 1.3921(4) 0.31111(16) 0.0285(6) Uani 1 1 d . . .
H2B H 0.2283 1.3165 0.3363 0.034 Uiso 1 1 calc R . .
N4 N 0.26863(12) 1.0849(4) 0.18772(15) 0.0294(7) Uani 1 1 d . . .
H4B H 0.2529 0.9759 0.1788 0.035 Uiso 1 1 calc R . .
N3 N 0.33892(11) 1.1638(4) 0.35742(15) 0.0283(6) Uani 1 1 d . . .
H3B H 0.3614 1.2587 0.3690 0.034 Uiso 1 1 calc R . .
N1 N 0.16213(11) 1.2953(5) 0.14095(16) 0.0319(7) Uani 1 1 d . . .
H1B H 0.1636 1.3843 0.1145 0.038 Uiso 1 1 calc R . .
C32 C 0.35085(15) 0.9188(5) 0.2192(2) 0.0380(9) Uani 1 1 d . . .
H32A H 0.3312 0.8091 0.2101 0.046 Uiso 1 1 calc R . .
H32B H 0.3378 0.9534 0.1657 0.046 Uiso 1 1 calc R . .
C12 C 0.15118(16) 1.5597(6) 0.2763(2) 0.0427(10) Uani 1 1 d . . .
H12A H 0.1427 1.4631 0.2957 0.051 Uiso 1 1 calc R . .
H12B H 0.1792 1.6378 0.3240 0.051 Uiso 1 1 calc R . .
C9 C 0.07919(14) 1.4767(7) 0.1005(2) 0.0487(10) Uani 1 1 d . . .
H9A H 0.0889 1.5740 0.0831 0.058 Uiso 1 1 calc R . .
H9B H 0.0510 1.4015 0.0515 0.058 Uiso 1 1 calc R . .
C29 C 0.42333(14) 0.9921(7) 0.3977(2) 0.0459(10) Uani 1 1 d . . .
H29A H 0.4428 1.1006 0.4048 0.055 Uiso 1 1 calc R . .
H29B H 0.4375 0.9605 0.4521 0.055 Uiso 1 1 calc R . .
C15 C 0.29854(13) 1.5167(5) 0.46037(18) 0.0308(7) Uani 1 1 d . . .
C8 C 0.13480(13) 1.3720(5) 0.16897(19) 0.0346(7) Uani 1 1 d . . .
H8A H 0.1240 1.2747 0.1856 0.041 Uiso 1 1 calc R . .
C28 C 0.35665(13) 1.0208(5) 0.33348(18) 0.0336(7) Uani 1 1 d . . .
H28A H 0.3381 0.9114 0.3294 0.040 Uiso 1 1 calc R . .
C17 C 0.29034(18) 1.4363(6) 0.5574(2) 0.0512(10) Uani 1 1 d . . .
H17A H 0.2713 1.3713 0.5688 0.061 Uiso 1 1 calc R . .
C20 C 0.34388(15) 1.6277(5) 0.5213(2) 0.0455(9) Uani 1 1 d . . .
H20A H 0.3625 1.6955 0.5099 0.055 Uiso 1 1 calc R . .
C33 C 0.33315(13) 1.0602(5) 0.24727(18) 0.0312(7) Uani 1 1 d . . .
H33A H 0.3506 1.1720 0.2510 0.037 Uiso 1 1 calc R . .
C16 C 0.27268(18) 1.4210(5) 0.4801(2) 0.0453(9) Uani 1 1 d . . .
H16A H 0.2422 1.3432 0.4401 0.054 Uiso 1 1 calc R . .
C13 C 0.17865(13) 1.4867(4) 0.24536(18) 0.0316(7) Uani 1 1 d . . .
H13A H 0.1873 1.5874 0.2273 0.038 Uiso 1 1 calc R . .
C14 C 0.28289(13) 1.5089(4) 0.37800(17) 0.0318(7) Uani 1 1 d . . .
H14A H 0.2729 1.6276 0.3550 0.038 Uiso 1 1 calc R . .
H14B H 0.3182 1.4744 0.3909 0.038 Uiso 1 1 calc R . .
C19 C 0.36216(18) 1.6393(7) 0.5997(2) 0.0593(13) Uani 1 1 d . . .
H19A H 0.3935 1.7134 0.6409 0.071 Uiso 1 1 calc R . .
C11 C 0.09451(15) 1.6599(6) 0.2069(2) 0.0517(10) Uani 1 1 d . . .
H11A H 0.0769 1.6980 0.2276 0.062 Uiso 1 1 calc R . .
H11B H 0.1037 1.7642 0.1921 0.062 Uiso 1 1 calc R . .
C10 C 0.05118(16) 1.5481(6) 0.1297(2) 0.0543(11) Uani 1 1 d . . .
H10A H 0.0167 1.6180 0.0848 0.065 Uiso 1 1 calc R . .
H10B H 0.0382 1.4512 0.1426 0.065 Uiso 1 1 calc R . .
C18 C 0.33551(18) 1.5460(7) 0.6171(2) 0.0539(12) Uani 1 1 d . . .
H18A H 0.3478 1.5562 0.6698 0.065 Uiso 1 1 calc R . .
C34 C 0.24236(14) 1.1490(5) 0.10441(17) 0.0348(7) Uani 1 1 d . . .
H34A H 0.2737 1.2023 0.1115 0.042 Uiso 1 1 calc R . .
H34B H 0.2146 1.2421 0.0871 0.042 Uiso 1 1 calc R . .
C40 C 0.18820(15) 1.0845(5) -0.04355(19) 0.0417(8) Uani 1 1 d . . .
H40A H 0.1945 1.2021 -0.0477 0.050 Uiso 1 1 calc R . .
C36 C 0.20282(16) 0.8439(5) 0.0386(2) 0.0433(8) Uani 1 1 d . . .
H36A H 0.2183 0.7967 0.0898 0.052 Uiso 1 1 calc R . .
C37 C 0.17196(16) 0.7386(5) -0.0317(2) 0.0513(10) Uani 1 1 d . . .
H37A H 0.1677 0.6191 -0.0272 0.062 Uiso 1 1 calc R . .
C30 C 0.43876(16) 0.8465(6) 0.3681(2) 0.0535(10) Uani 1 1 d . . .
H30A H 0.4814 0.8310 0.4093 0.064 Uiso 1 1 calc R . .
H30B H 0.4212 0.7365 0.3643 0.064 Uiso 1 1 calc R . .
C39 C 0.15661(17) 0.9774(6) -0.1137(2) 0.0468(10) Uani 1 1 d . . .
H39A H 0.1415 1.0224 -0.1650 0.056 Uiso 1 1 calc R . .
C35 C 0.21082(14) 1.0196(5) 0.03322(18) 0.0329(8) Uani 1 1 d . . .
C31 C 0.41676(15) 0.8897(6) 0.2838(2) 0.0506(10) Uani 1 1 d . . .
H31A H 0.4262 0.7936 0.2655 0.061 Uiso 1 1 calc R . .
H31B H 0.4364 0.9953 0.2885 0.061 Uiso 1 1 calc R . .
C38 C 0.14748(16) 0.8046(6) -0.1077(2) 0.0466(10) Uani 1 1 d . . .
H38A H 0.1246 0.7327 -0.1555 0.056 Uiso 1 1 calc R . .
C26 C 0.40735(15) 1.2139(5) 0.51636(19) 0.0392(9) Uani 1 1 d . . .
C25 C 0.41894(17) 1.1777(7) 0.5883(2) 0.0586(11) Uani 1 1 d . . .
H25A H 0.3949 1.0984 0.5855 0.070 Uiso 1 1 calc R . .
C21 C 0.44310(17) 1.3282(6) 0.5221(2) 0.0555(10) Uani 1 1 d . . .
H21A H 0.4360 1.3551 0.4742 0.067 Uiso 1 1 calc R . .
C22 C 0.49071(19) 1.4061(7) 0.5999(3) 0.0733(15) Uani 1 1 d . . .
H22A H 0.5155 1.4840 0.6038 0.088 Uiso 1 1 calc R . .
C27 C 0.35305(14) 1.1279(5) 0.43582(17) 0.0367(7) Uani 1 1 d . . .
H27A H 0.3573 1.0013 0.4447 0.044 Uiso 1 1 calc R . .
H27B H 0.3193 1.1636 0.4267 0.044 Uiso 1 1 calc R . .
C24 C 0.5009(2) 1.3686(9) 0.6697(3) 0.0782(18) Uani 1 1 d . . .
H24A H 0.5327 1.4208 0.7213 0.094 Uiso 1 1 calc R . .
C7 C 0.12549(14) 1.1571(5) 0.07693(18) 0.0388(8) Uani 1 1 d . . .
H7A H 0.0998 1.1100 0.0830 0.047 Uiso 1 1 calc R . .
H7B H 0.1516 1.0622 0.0900 0.047 Uiso 1 1 calc R . .
C1 C 0.09247(15) 1.3582(7) -0.0425(2) 0.0551(11) Uani 1 1 d . . .
H1A H 0.1187 1.4453 -0.0036 0.066 Uiso 1 1 calc R . .
C5 C 0.0458(2) 1.0846(7) -0.0757(3) 0.0723(14) Uani 1 1 d . . .
H5A H 0.0405 0.9804 -0.0591 0.087 Uiso 1 1 calc R . .
C6 C 0.08734(15) 1.2066(6) -0.0147(2) 0.0450(10) Uani 1 1 d . . .
C23 C 0.4657(2) 1.2573(9) 0.6645(3) 0.0811(18) Uani 1 1 d . . .
H23A H 0.4725 1.2332 0.7124 0.097 Uiso 1 1 calc R . .
C2 C 0.05951(17) 1.3843(9) -0.1272(2) 0.0742(16) Uani 1 1 d . . .
H2A H 0.0647 1.4869 -0.1447 0.089 Uiso 1 1 calc R . .
C3 C 0.0202(2) 1.2647(10) -0.1844(3) 0.0772(18) Uani 1 1 d . . .
H3A H -0.0020 1.2844 -0.2416 0.093 Uiso 1 1 calc R . .
C4 C 0.0126(2) 1.1150(10) -0.1597(3) 0.090(2) Uani 1 1 d . . .
H4A H -0.0154 1.0324 -0.1999 0.108 Uiso 1 1 calc R . .

loop_
_atom_site_aniso_label
_atom_site_aniso_U_11
_atom_site_aniso_U_22
_atom_site_aniso_U_33
_atom_site_aniso_U_23
_atom_site_aniso_U_13
_atom_site_aniso_U_12
Br1 0.0468(2) 0.0255(2) 0.0416(2) -0.00235(16) 0.03232(19) -0.00751(16)
Br2 0.0521(2) 0.0289(3) 0.0401(2) -0.00120(16) 0.03398(19) -0.00893(17)
Ni1 0.02943(15) 0.02382(16) 0.02152(14) -0.00187(11) 0.01590(13) -0.00383(12)
N2 0.0285(14) 0.0259(16) 0.0229(14) -0.0025(12) 0.0148(12) -0.0062(12)
N4 0.0368(15) 0.0258(16) 0.0230(14) -0.0033(12) 0.0197(13) -0.0072(13)
N3 0.0295(13) 0.0246(16) 0.0232(13) -0.0022(12) 0.0155(12) -0.0026(12)
N1 0.0324(14) 0.0319(17) 0.0253(13) -0.0043(13) 0.0177(12) -0.0075(13)
C32 0.0409(19) 0.033(2) 0.045(2) -0.0083(17) 0.0320(18) -0.0064(17)
C12 0.047(2) 0.037(3) 0.045(2) -0.0083(18) 0.0318(19) -0.0035(19)
C9 0.0308(18) 0.052(3) 0.040(2) -0.006(2) 0.0158(17) 0.000(2)
C29 0.0334(18) 0.045(3) 0.039(2) -0.003(2) 0.0176(17) 0.002(2)
C15 0.0315(15) 0.0275(19) 0.0236(14) 0.0034(13) 0.0154(13) 0.0054(14)
C8 0.0313(16) 0.035(2) 0.0321(16) -0.0047(14) 0.0201(14) -0.0061(14)
C28 0.0346(16) 0.0291(17) 0.0301(15) -0.0024(13) 0.0199(14) -0.0010(14)
C17 0.070(3) 0.047(2) 0.045(2) 0.0098(17) 0.043(2) 0.006(2)
C20 0.0456(19) 0.052(2) 0.0335(17) -0.0100(16) 0.0255(16) -0.0139(17)
C33 0.0322(15) 0.0277(17) 0.0321(15) -0.0042(13) 0.0217(14) -0.0054(13)
C16 0.060(2) 0.033(2) 0.0405(19) -0.0011(15) 0.0343(19) -0.0059(17)
C13 0.0312(15) 0.0264(18) 0.0337(15) -0.0022(13) 0.0212(14) -0.0028(13)
C14 0.0354(15) 0.0297(17) 0.0242(14) -0.0065(12) 0.0183(13) -0.0069(13)
C19 0.053(2) 0.073(3) 0.0312(19) -0.018(2) 0.0210(19) -0.007(2)
C11 0.0432(19) 0.048(3) 0.065(2) -0.011(2) 0.0381(19) 0.0001(18)
C10 0.0357(19) 0.051(3) 0.060(2) -0.011(2) 0.0274(18) -0.0032(18)
C18 0.056(2) 0.070(3) 0.0263(17) 0.0050(18) 0.0249(18) 0.014(2)
C34 0.0420(17) 0.0350(18) 0.0252(14) -0.0019(12) 0.0225(14) -0.0047(14)
C40 0.0468(19) 0.045(2) 0.0299(16) 0.0003(15) 0.0252(16) -0.0007(17)
C36 0.054(2) 0.040(2) 0.0355(17) -0.0033(16) 0.0313(18) -0.0083(18)
C37 0.059(2) 0.042(2) 0.046(2) -0.0115(17) 0.0336(19) -0.0126(18)
C30 0.038(2) 0.044(2) 0.057(2) -0.008(2) 0.0241(19) 0.0054(18)
C39 0.051(2) 0.057(3) 0.0304(17) 0.0012(17) 0.0269(17) 0.002(2)
C35 0.0353(16) 0.037(2) 0.0255(14) -0.0030(14) 0.0207(14) -0.0034(15)
C31 0.043(2) 0.049(2) 0.062(2) -0.0148(19) 0.0374(19) -0.0030(18)
C38 0.045(2) 0.051(3) 0.0350(18) -0.0136(17) 0.0245(17) -0.0017(18)
C26 0.0383(17) 0.036(2) 0.0244(15) -0.0019(15) 0.0148(14) 0.0105(16)
C25 0.059(2) 0.067(3) 0.0304(18) -0.0015(19) 0.0236(18) 0.006(2)
C21 0.048(2) 0.052(3) 0.043(2) -0.0147(19) 0.0229(18) -0.0077(19)
C22 0.049(2) 0.059(3) 0.071(3) -0.025(2) 0.026(2) -0.010(2)
C27 0.0395(17) 0.0341(18) 0.0250(14) 0.0003(12) 0.0180(14) -0.0035(14)
C24 0.054(3) 0.088(4) 0.035(2) -0.022(3) 0.009(2) 0.009(3)
C7 0.0377(17) 0.040(2) 0.0294(15) -0.0116(14) 0.0199(14) -0.0098(15)
C1 0.0329(18) 0.085(3) 0.0265(17) 0.002(2) 0.0128(15) -0.009(2)
C5 0.070(3) 0.066(3) 0.043(2) -0.021(2) 0.026(2) -0.018(3)
C6 0.0308(16) 0.061(3) 0.0343(17) -0.0099(18) 0.0192(15) -0.0006(18)
C23 0.077(3) 0.095(5) 0.033(2) -0.010(3) 0.024(2) 0.011(3)
C2 0.040(2) 0.132(5) 0.036(2) 0.015(3) 0.0206(19) -0.001(3)
C3 0.047(2) 0.135(6) 0.031(2) -0.008(3) 0.020(2) 0.000(3)
C4 0.078(4) 0.116(6) 0.040(3) -0.037(3) 0.028(3) -0.021(4)

loop_
_geom_bond_atom_site_label_1
_geom_bond_atom_site_label_2
_geom_bond_distance
_geom_bond_site_symmetry_2
_geom_bond_publ_flag
Br1 Ni1 2.5587(6) . ?
Br2 Ni1 2.5965(6) . ?
Ni1 N3 2.125(3) . ?
Ni1 N1 2.128(3) . ?
Ni1 N2 2.131(3) . ?
Ni1 N4 2.131(3) . ?
N2 C14 1.477(4) . ?
N2 C13 1.488(4) . ?
N4 C34 1.483(4) . ?
N4 C33 1.487(4) . ?
N3 C28 1.485(4) . ?
N3 C27 1.484(4) . ?
N1 C7 1.480(4) . ?
N1 C8 1.489(4) . ?
C32 C31 1.519(5) . ?
C32 C33 1.533(5) . ?
C12 C11 1.531(5) . ?
C12 C13 1.536(4) . ?
C9 C10 1.515(5) . ?
C9 C8 1.529(5) . ?
C29 C30 1.532(6) . ?
C29 C28 1.537(4) . ?
C15 C16 1.374(5) . ?
C15 C20 1.384(5) . ?
C15 C14 1.521(4) . ?
C8 C13 1.516(4) . ?
C28 C33 1.520(4) . ?
C17 C18 1.370(6) . ?
C17 C16 1.386(5) . ?
C20 C19 1.398(5) . ?
C19 C18 1.350(6) . ?
C11 C10 1.510(5) . ?
C34 C35 1.509(4) . ?
C40 C39 1.388(5) . ?
C40 C35 1.398(4) . ?
C36 C37 1.384(5) . ?
C36 C35 1.389(5) . ?
C37 C38 1.369(5) . ?
C30 C31 1.506(5) . ?
C39 C38 1.380(6) . ?
C26 C21 1.364(6) . ?
C26 C25 1.389(5) . ?
C26 C27 1.521(4) . ?
C25 C23 1.394(6) . ?
C21 C22 1.410(5) . ?
C22 C24 1.369(7) . ?
C24 C23 1.345(8) . ?
C7 C6 1.521(5) . ?
C1 C6 1.374(6) . ?
C1 C2 1.388(5) . ?
C5 C4 1.379(7) . ?
C5 C6 1.400(6) . ?
C2 C3 1.343(8) . ?
C3 C4 1.361(9) . ?
